data_4311748
loop_
_publ_author_name
'Daniel L. Reger'
'Russell P. Watson'
'James R. Gardinier'
'Mark D. Smith'

_publ_contact_author_address
;
Department of Chemistry and Biochemistry
University of South Carolina
Columbia, South Carolina 29208
USA
;
_publ_contact_author_email reger@mail.chem.sc.edu
_publ_contact_author_fax '1 803 777 9521'
_publ_contact_author_name 'Professor Daniel L. Reger'
_publ_contact_author_phone '1 803 777 2587'
_publ_section_title
;
 Impact of Variations in Design of Flexible Bitopic Bis(pyrazolyl)methane
 Ligands and Counterions on the Structures of Silver(I) Complexes:
 Dominance of Cyclic Dimeric Architecture
;
_journal_name_full 'Inorganic Chemistry'
_journal_page_first 6609
_journal_page_last 6619
_journal_paper_doi 10.1021/ic0491377
_journal_volume 43
_journal_year 2004
_chemical_formula_moiety
; 
C17 H20 Ag N8, N O3 
;
_chemical_formula_sum 'C17 H20 Ag N9 O3'
_chemical_formula_weight 506.29
_chemical_name_systematic
; 
 ? 
;
_space_group_IT_number 14
_symmetry_cell_setting monoclinic
_symmetry_space_group_name_Hall '-P 2ybc'
_symmetry_space_group_name_H-M 'P 1 21/c 1'
_atom_sites_solution_hydrogens geom
_atom_sites_solution_primary direct
_atom_sites_solution_secondary difmap
_audit_creation_method SHELXL-97
_cell_angle_alpha 90.00
_cell_angle_beta 90.0980(10)
_cell_angle_gamma 90.00
_cell_formula_units_Z 4
_cell_length_a 8.9678(5)
_cell_length_b 13.0984(8)
_cell_length_c 16.7159(10)
_cell_measurement_reflns_used 5556
_cell_measurement_temperature 150(2)
_cell_measurement_theta_max 26.368
_cell_measurement_theta_min 2.891
_cell_volume 1963.5(2)
_computing_cell_refinement 'SAINT+ NT V6.22 (Bruker, 2001)'
_computing_data_collection 'SMART NT V5.628 (Bruker, 2001)'
_computing_data_reduction 'SAINT+ NT V6.22'
_computing_molecular_graphics 'SHELXTL V6.1 (Sheldrick, 2000)'
_computing_publication_material 'SHELXTL V6.1'
_computing_structure_refinement 'SHELXL-97 (Sheldrick, 1997)'
_computing_structure_solution 'SHELXS-97 (Sheldrick, 1997)'
_diffrn_ambient_temperature 150(2)
_diffrn_measured_fraction_theta_full 0.999
_diffrn_measured_fraction_theta_max 0.999
_diffrn_measurement_device_type 'Bruker SMART APEX CCD diffractometer'
_diffrn_measurement_method 'omega scans'
_diffrn_radiation_monochromator graphite
_diffrn_radiation_source 'fine-focus sealed tube'
_diffrn_radiation_type MoK\a
_diffrn_radiation_wavelength 0.71073
_diffrn_reflns_av_R_equivalents 0.0272
_diffrn_reflns_av_sigmaI/netI 0.0259
_diffrn_reflns_limit_h_max 10
_diffrn_reflns_limit_h_min -11
_diffrn_reflns_limit_k_max 16
_diffrn_reflns_limit_k_min -16
_diffrn_reflns_limit_l_max 20
_diffrn_reflns_limit_l_min -20
_diffrn_reflns_number 16351
_diffrn_reflns_theta_full 26.37
_diffrn_reflns_theta_max 26.37
_diffrn_reflns_theta_min 1.98
_diffrn_standards_decay_% 0
_exptl_absorpt_coefficient_mu 1.068
_exptl_absorpt_correction_T_max 1.0000
_exptl_absorpt_correction_T_min 0.8283
_exptl_absorpt_correction_type multi-scan
_exptl_absorpt_process_details 'SADABS (Bruker, 2001)'
_exptl_crystal_colour colorless
_exptl_crystal_density_diffrn 1.713
_exptl_crystal_density_method 'not measured'
_exptl_crystal_description prism
_exptl_crystal_F_000 1024
_exptl_crystal_size_max 0.40
_exptl_crystal_size_mid 0.28
_exptl_crystal_size_min 0.20
_refine_diff_density_max 2.334
_refine_diff_density_min -0.903
_refine_diff_density_rms 0.097
_refine_ls_extinction_method none
_refine_ls_goodness_of_fit_ref 1.095
_refine_ls_hydrogen_treatment refU
_refine_ls_matrix_type full
_refine_ls_number_parameters 291
_refine_ls_number_reflns 4026
_refine_ls_number_restraints 0
_refine_ls_restrained_S_all 1.095
_refine_ls_R_factor_all 0.0425
_refine_ls_R_factor_gt 0.0401
_refine_ls_shift/su_max 0.000
_refine_ls_shift/su_mean 0.000
_refine_ls_structure_factor_coef Fsqd
_refine_ls_weighting_details 'calc w=1/[\s^2^(Fo^2^)+(0.0442P)^2^+4.0287P] where P=(Fo^2^+2Fc^2^)/3'
_refine_ls_weighting_scheme calc
_refine_ls_wR_factor_gt 0.0983
_refine_ls_wR_factor_ref 0.1000
_reflns_number_gt 3806
_reflns_number_total 4026
_reflns_threshold_expression >2sigma(I)
_cod_data_source_file ic0491377si20040701_112418_6.cif
_cod_data_source_block 6
_cod_depositor_comments
;
The following automatic conversions were performed:
'_symmetry_cell_setting' value 'Monoclinic' changed to 'monoclinic'
according to '/home/saulius/struct/CIF-dictionaries/cif_core.dic'
dictionary named 'cif_core.dic' version 2.4.1 from 2010-06-29.

Automatic conversion script
Id: cif_fix_enum 1527 2010-12-29 10:47:43Z saulius 
;
_cod_original_sg_symbol_H-M 'P 21/c'
_cod_database_code 4311748

loop_
_symmetry_equiv_pos_as_xyz
'x, y, z'
'-x, y+1/2, -z+1/2'
'-x, -y, -z'
'x, -y-1/2, z-1/2'

loop_
_atom_site_label
_atom_site_type_symbol
_atom_site_fract_x
_atom_site_fract_y
_atom_site_fract_z
_atom_site_U_iso_or_equiv
_atom_site_adp_type
_atom_site_occupancy
_atom_site_symmetry_multiplicity
_atom_site_calc_flag
_atom_site_refinement_flags
_atom_site_disorder_assembly
_atom_site_disorder_group
Ag1 Ag 0.88494(3) 0.23157(2) 0.231008(15) 0.03151(11) Uani 1 1 d . . .
C1 C 0.6194(3) 0.3214(2) 0.08332(18) 0.0242(6) Uani 1 1 d . . .
H1 H 0.5645 0.3406 0.0334 0.019(8) Uiso 1 1 calc R . .
C2 C 0.2768(4) 0.2381(2) 0.2722(2) 0.0247(6) Uani 1 1 d . . .
H2 H 0.3842 0.2359 0.2883 0.035(11) Uiso 1 1 calc R . .
C3 C 0.5173(3) 0.3455(2) 0.15329(19) 0.0263(6) Uani 1 1 d . . .
H3A H 0.5165 0.4201 0.1626 0.034(10) Uiso 1 1 calc R . .
H3B H 0.5563 0.3121 0.2022 0.029(9) Uiso 1 1 calc R . .
C4 C 0.3573(3) 0.3085(2) 0.13754(18) 0.0252(6) Uani 1 1 d . . .
H4A H 0.3149 0.3472 0.0920 0.039(11) Uiso 1 1 calc R . .
H4B H 0.3596 0.2354 0.1225 0.022(9) Uiso 1 1 calc R . .
C5 C 0.2572(4) 0.3222(2) 0.2103(2) 0.0280(7) Uani 1 1 d . . .
H5A H 0.2794 0.3888 0.2356 0.032(10) Uiso 1 1 calc R . .
H5B H 0.1518 0.3234 0.1926 0.036(10) Uiso 1 1 calc R . .
C11 C 0.6373(3) 0.1532(3) 0.01280(19) 0.0269(6) Uani 1 1 d . . .
H11 H 0.6057 0.1744 -0.0388 0.032(10) Uiso 1 1 calc R . .
C12 C 0.6751(4) 0.0564(3) 0.0349(2) 0.0316(7) Uani 1 1 d . . .
H12 H 0.6754 -0.0032 0.0025 0.040(11) Uiso 1 1 calc R . .
C13 C 0.7133(4) 0.0639(2) 0.1156(2) 0.0320(7) Uani 1 1 d . . .
H13 H 0.7453 0.0079 0.1474 0.049(12) Uiso 1 1 calc R . .
C21 C 0.7745(4) 0.4699(2) 0.0437(2) 0.0315(7) Uani 1 1 d . . .
H21 H 0.7168 0.4918 -0.0008 0.049(12) Uiso 1 1 calc R . .
C22 C 0.8927(4) 0.5197(2) 0.0763(2) 0.0318(7) Uani 1 1 d . . .
H22 H 0.9353 0.5825 0.0592 0.044(11) Uiso 1 1 calc R . .
C23 C 0.9376(4) 0.4592(3) 0.1398(2) 0.0321(7) Uani 1 1 d . . .
H23 H 1.0190 0.4750 0.1741 0.040(11) Uiso 1 1 calc R . .
C31 C 0.3311(4) 0.0596(3) 0.22705(19) 0.0305(7) Uani 1 1 d . . .
H31 H 0.4288 0.0533 0.2486 0.043(12) Uiso 1 1 calc R . .
C32 C 0.2588(4) -0.0100(3) 0.1808(2) 0.0354(8) Uani 1 1 d . . .
H32 H 0.2947 -0.0748 0.1641 0.047(12) Uiso 1 1 calc R . .
C33 C 0.1208(4) 0.0335(3) 0.1633(2) 0.0342(8) Uani 1 1 d . . .
H33 H 0.0459 0.0018 0.1317 0.053(13) Uiso 1 1 calc R . .
C41 C 0.2407(4) 0.2673(3) 0.4186(2) 0.0310(7) Uani 1 1 d . . .
H41 H 0.3415 0.2590 0.4349 0.040(11) Uiso 1 1 calc R . .
C42 C 0.1239(4) 0.2910(3) 0.4668(2) 0.0309(7) Uani 1 1 d . . .
H42 H 0.1259 0.3033 0.5228 0.054(13) Uiso 1 1 calc R . .
C43 C 0.0005(4) 0.2932(3) 0.4163(2) 0.0300(7) Uani 1 1 d . . .
H43 H -0.0984 0.3068 0.4334 0.043(11) Uiso 1 1 calc R . .
N11 N 0.6996(3) 0.1586(2) 0.14260(16) 0.0315(6) Uani 1 1 d . . .
N12 N 0.6530(3) 0.21295(19) 0.07775(15) 0.0234(5) Uani 1 1 d . . .
N21 N 0.8530(3) 0.3761(2) 0.14727(17) 0.0296(6) Uani 1 1 d . . .
N22 N 0.7542(3) 0.38332(19) 0.08617(16) 0.0251(5) Uani 1 1 d . . .
N31 N 0.1078(3) 0.1256(2) 0.19652(17) 0.0318(6) Uani 1 1 d . . .
N32 N 0.2380(3) 0.1394(2) 0.23638(16) 0.0263(6) Uani 1 1 d . . .
N41 N 0.0387(3) 0.2740(2) 0.34086(17) 0.0306(6) Uani 1 1 d . . .
N42 N 0.1878(3) 0.2579(2) 0.34358(16) 0.0248(5) Uani 1 1 d . . .
N1 N 0.6438(3) 0.1418(2) 0.35338(15) 0.0255(6) Uani 1 1 d . . .
O1 O 0.7341(3) 0.0797(2) 0.32632(16) 0.0428(6) Uani 1 1 d . . .
O2 O 0.6545(3) 0.23498(18) 0.33695(15) 0.0373(6) Uani 1 1 d . . .
O3 O 0.5393(3) 0.1123(2) 0.39713(15) 0.0382(6) Uani 1 1 d . . .

loop_
_atom_site_aniso_label
_atom_site_aniso_U_11
_atom_site_aniso_U_22
_atom_site_aniso_U_33
_atom_site_aniso_U_23
_atom_site_aniso_U_13
_atom_site_aniso_U_12
Ag1 0.03142(16) 0.03604(17) 0.02705(15) 0.00228(10) -0.00770(10) -0.00229(10)
C1 0.0225(15) 0.0252(15) 0.0250(15) 0.0023(12) -0.0035(12) -0.0026(12)
C2 0.0238(15) 0.0215(14) 0.0289(16) -0.0027(12) 0.0030(13) -0.0013(12)
C3 0.0270(16) 0.0238(15) 0.0282(15) -0.0021(12) 0.0012(13) -0.0033(12)
C4 0.0242(15) 0.0254(15) 0.0261(15) 0.0017(12) -0.0011(12) -0.0043(12)
C5 0.0241(16) 0.0243(16) 0.0357(17) -0.0003(13) 0.0017(13) -0.0009(12)
C11 0.0231(15) 0.0336(17) 0.0239(15) -0.0024(12) -0.0010(12) -0.0031(13)
C12 0.0318(18) 0.0262(16) 0.0367(18) -0.0075(14) 0.0015(14) -0.0024(13)
C13 0.0368(18) 0.0210(15) 0.0383(18) 0.0049(13) -0.0039(15) -0.0030(13)
C21 0.0352(18) 0.0255(16) 0.0337(17) 0.0076(13) 0.0009(14) -0.0007(14)
C22 0.0315(18) 0.0225(15) 0.0414(19) -0.0012(14) 0.0094(15) -0.0046(13)
C23 0.0251(16) 0.0265(16) 0.0448(19) -0.0067(14) -0.0043(14) -0.0009(13)
C31 0.0366(18) 0.0266(16) 0.0283(16) 0.0032(13) 0.0020(14) 0.0048(14)
C32 0.052(2) 0.0210(15) 0.0335(18) -0.0048(13) -0.0009(16) 0.0053(15)
C33 0.044(2) 0.0262(16) 0.0319(17) -0.0051(14) -0.0035(15) -0.0026(15)
C41 0.0267(17) 0.0346(18) 0.0317(17) -0.0071(14) -0.0069(14) -0.0011(13)
C42 0.0380(19) 0.0274(16) 0.0272(16) -0.0054(13) -0.0042(14) 0.0035(14)
C43 0.0320(17) 0.0296(16) 0.0283(16) -0.0021(13) 0.0019(13) 0.0086(14)
N11 0.0444(17) 0.0255(14) 0.0247(13) 0.0039(11) -0.0070(12) -0.0023(12)
N12 0.0239(13) 0.0227(13) 0.0235(12) 0.0027(10) -0.0018(10) -0.0010(10)
N21 0.0259(14) 0.0278(14) 0.0349(15) 0.0009(11) -0.0071(11) -0.0022(11)
N22 0.0228(13) 0.0218(12) 0.0305(13) 0.0025(10) -0.0007(11) -0.0016(10)
N31 0.0354(16) 0.0266(14) 0.0334(15) -0.0006(11) -0.0004(12) -0.0009(12)
N32 0.0310(14) 0.0222(13) 0.0257(13) -0.0003(10) 0.0015(11) -0.0011(11)
N41 0.0290(15) 0.0369(16) 0.0257(14) -0.0008(11) -0.0033(11) 0.0076(12)
N42 0.0249(14) 0.0232(13) 0.0262(13) -0.0021(10) -0.0008(11) 0.0005(10)
N1 0.0285(14) 0.0262(13) 0.0218(12) -0.0019(10) -0.0071(11) 0.0012(11)
O1 0.0473(16) 0.0370(14) 0.0442(15) 0.0004(12) 0.0074(12) 0.0176(12)
O2 0.0536(17) 0.0256(12) 0.0326(13) -0.0010(10) -0.0060(12) -0.0003(11)
O3 0.0325(13) 0.0486(15) 0.0336(13) -0.0003(11) 0.0002(10) -0.0059(11)

loop_
_atom_type_symbol
_atom_type_description
_atom_type_scat_dispersion_real
_atom_type_scat_dispersion_imag
_atom_type_scat_source
C C 0.0033 0.0016 'International Tables Vol C Tables 4.2.6.8 and 6.1.1.4'
H H 0.0000 0.0000 'International Tables Vol C Tables 4.2.6.8 and 6.1.1.4'
N N 0.0061 0.0033 'International Tables Vol C Tables 4.2.6.8 and 6.1.1.4'
O O 0.0106 0.0060 'International Tables Vol C Tables 4.2.6.8 and 6.1.1.4'
Ag Ag -0.8971 1.1015 'International Tables Vol C Tables 4.2.6.8 and 6.1.1.4'

loop_
_geom_angle_atom_site_label_1
_geom_angle_atom_site_label_2
_geom_angle_atom_site_label_3
_geom_angle
_geom_angle_site_symmetry_1
_geom_angle_site_symmetry_3
_geom_angle_publ_flag
N41 Ag1 N21 109.93(10) 1_655 . ?
N41 Ag1 N11 165.46(10) 1_655 . ?
N21 Ag1 N11 82.68(9) . . ?
N41 Ag1 N31 81.04(10) 1_655 1_655 ?
N21 Ag1 N31 113.76(10) . 1_655 ?
N11 Ag1 N31 100.86(10) . 1_655 ?
N41 Ag1 O2 86.16(9) 1_655 . ?
N21 Ag1 O2 106.24(9) . . ?
N11 Ag1 O2 83.24(9) . . ?
N31 Ag1 O2 140.00(8) 1_655 . ?
N41 Ag1 O1 90.38(9) 1_655 . ?
N21 Ag1 O1 145.05(9) . . ?
N11 Ag1 O1 75.10(9) . . ?
N31 Ag1 O1 96.89(8) 1_655 . ?
O2 Ag1 O1 45.23(7) . . ?
N12 C1 N22 111.9(2) . . ?
N12 C1 C3 112.2(2) . . ?
N22 C1 C3 111.1(3) . . ?
N12 C1 H1 107.1 . . ?
N22 C1 H1 107.1 . . ?
C3 C1 H1 107.1 . . ?
N42 C2 N32 111.2(2) . . ?
N42 C2 C5 111.3(3) . . ?
N32 C2 C5 109.5(3) . . ?
N42 C2 H2 108.3 . . ?
N32 C2 H2 108.3 . . ?
C5 C2 H2 108.3 . . ?
C1 C3 C4 111.5(3) . . ?
C1 C3 H3A 109.3 . . ?
C4 C3 H3A 109.3 . . ?
C1 C3 H3B 109.3 . . ?
C4 C3 H3B 109.3 . . ?
H3A C3 H3B 108.0 . . ?
C5 C4 C3 112.2(3) . . ?
C5 C4 H4A 109.2 . . ?
C3 C4 H4A 109.2 . . ?
C5 C4 H4B 109.2 . . ?
C3 C4 H4B 109.2 . . ?
H4A C4 H4B 107.9 . . ?
C2 C5 C4 113.0(3) . . ?
C2 C5 H5A 109.0 . . ?
C4 C5 H5A 109.0 . . ?
C2 C5 H5B 109.0 . . ?
C4 C5 H5B 109.0 . . ?
H5A C5 H5B 107.8 . . ?
N12 C11 C12 107.3(3) . . ?
N12 C11 H11 126.4 . . ?
C12 C11 H11 126.4 . . ?
C11 C12 C13 104.9(3) . . ?
C11 C12 H12 127.6 . . ?
C13 C12 H12 127.6 . . ?
N11 C13 C12 111.9(3) . . ?
N11 C13 H13 124.0 . . ?
C12 C13 H13 124.0 . . ?
N22 C21 C22 107.4(3) . . ?
N22 C21 H21 126.3 . . ?
C22 C21 H21 126.3 . . ?
C21 C22 C23 104.9(3) . . ?
C21 C22 H22 127.5 . . ?
C23 C22 H22 127.5 . . ?
N21 C23 C22 112.0(3) . . ?
N21 C23 H23 124.0 . . ?
C22 C23 H23 124.0 . . ?
N32 C31 C32 106.9(3) . . ?
N32 C31 H31 126.5 . . ?
C32 C31 H31 126.5 . . ?
C31 C32 C33 105.5(3) . . ?
C31 C32 H32 127.2 . . ?
C33 C32 H32 127.2 . . ?
N31 C33 C32 111.2(3) . . ?
N31 C33 H33 124.4 . . ?
C32 C33 H33 124.4 . . ?
N42 C41 C42 107.6(3) . . ?
N42 C41 H41 126.2 . . ?
C42 C41 H41 126.2 . . ?
C41 C42 C43 105.0(3) . . ?
C41 C42 H42 127.5 . . ?
C43 C42 H42 127.5 . . ?
N41 C43 C42 111.5(3) . . ?
N41 C43 H43 124.3 . . ?
C42 C43 H43 124.3 . . ?
C13 N11 N12 104.2(3) . . ?
C13 N11 Ag1 120.9(2) . . ?
N12 N11 Ag1 119.3(2) . . ?
C11 N12 N11 111.7(3) . . ?
C11 N12 C1 126.7(3) . . ?
N11 N12 C1 121.5(2) . . ?
C23 N21 N22 104.2(3) . . ?
C23 N21 Ag1 129.7(2) . . ?
N22 N21 Ag1 125.4(2) . . ?
C21 N22 N21 111.5(3) . . ?
C21 N22 C1 124.2(3) . . ?
N21 N22 C1 121.9(2) . . ?
C33 N31 N32 104.5(3) . . ?
C33 N31 Ag1 132.0(2) . 1_455 ?
N32 N31 Ag1 120.0(2) . 1_455 ?
C31 N32 N31 111.9(3) . . ?
C31 N32 C2 125.7(3) . . ?
N31 N32 C2 121.5(3) . . ?
C43 N41 N42 104.6(3) . . ?
C43 N41 Ag1 129.1(2) . 1_455 ?
N42 N41 Ag1 124.4(2) . 1_455 ?
C41 N42 N41 111.3(3) . . ?
C41 N42 C2 125.8(3) . . ?
N41 N42 C2 122.8(3) . . ?
O1 N1 O3 120.2(3) . . ?
O1 N1 O2 120.7(3) . . ?
O3 N1 O2 119.1(3) . . ?
N1 O1 Ag1 93.26(19) . . ?
N1 O2 Ag1 100.65(19) . . ?

loop_
_geom_bond_atom_site_label_1
_geom_bond_atom_site_label_2
_geom_bond_distance
_geom_bond_site_symmetry_2
_geom_bond_publ_flag
Ag1 N41 2.361(3) 1_655 ?
Ag1 N21 2.372(3) . ?
Ag1 N11 2.419(3) . ?
Ag1 N31 2.502(3) 1_655 ?
Ag1 O2 2.724(3) . ?
Ag1 O1 2.887(3) . ?
C1 N12 1.456(4) . ?
C1 N22 1.457(4) . ?
C1 C3 1.519(4) . ?
C1 H1 1.0000 . ?
C2 N42 1.460(4) . ?
C2 N32 1.466(4) . ?
C2 C5 1.521(4) . ?
C2 H2 1.0000 . ?
C3 C4 1.537(4) . ?
C3 H3A 0.9900 . ?
C3 H3B 0.9900 . ?
C4 C5 1.524(4) . ?
C4 H4A 0.9900 . ?
C4 H4B 0.9900 . ?
C5 H5A 0.9900 . ?
C5 H5B 0.9900 . ?
C11 N12 1.346(4) . ?
C11 C12 1.364(5) . ?
C11 H11 0.9500 . ?
C12 C13 1.393(5) . ?
C12 H12 0.9500 . ?
C13 N11 1.326(4) . ?
C13 H13 0.9500 . ?
C21 N22 1.350(4) . ?
C21 C22 1.358(5) . ?
C21 H21 0.9500 . ?
C22 C23 1.385(5) . ?
C22 H22 0.9500 . ?
C23 N21 1.333(4) . ?
C23 H23 0.9500 . ?
C31 N32 1.347(4) . ?
C31 C32 1.360(5) . ?
C31 H31 0.9500 . ?
C32 C33 1.393(5) . ?
C32 H32 0.9500 . ?
C33 N31 1.333(4) . ?
C33 H33 0.9500 . ?
C41 N42 1.346(4) . ?
C41 C42 1.359(5) . ?
C41 H41 0.9500 . ?
C42 C43 1.391(5) . ?
C42 H42 0.9500 . ?
C43 N41 1.331(4) . ?
C43 H43 0.9500 . ?
N11 N12 1.362(4) . ?
N21 N22 1.354(4) . ?
N31 N32 1.355(4) . ?
N31 Ag1 2.502(3) 1_455 ?
N41 N42 1.354(4) . ?
N41 Ag1 2.361(3) 1_455 ?
N1 O1 1.234(4) . ?
N1 O3 1.251(4) . ?
N1 O2 1.255(4) . ?

loop_
_geom_torsion_atom_site_label_1
_geom_torsion_atom_site_label_2
_geom_torsion_atom_site_label_3
_geom_torsion_atom_site_label_4
_geom_torsion
_geom_torsion_site_symmetry_1
_geom_torsion_site_symmetry_2
_geom_torsion_site_symmetry_3
_geom_torsion_site_symmetry_4
_geom_torsion_publ_flag
N12 C1 C3 C4 -72.3(3) . . . . ?
N22 C1 C3 C4 161.7(3) . . . . ?
C1 C3 C4 C5 174.2(3) . . . . ?
N42 C2 C5 C4 175.6(3) . . . . ?
N32 C2 C5 C4 -61.1(3) . . . . ?
C3 C4 C5 C2 -80.4(3) . . . . ?
N12 C11 C12 C13 0.0(4) . . . . ?
C11 C12 C13 N11 0.4(4) . . . . ?
N22 C21 C22 C23 -1.0(4) . . . . ?
C21 C22 C23 N21 -0.1(4) . . . . ?
N32 C31 C32 C33 0.6(4) . . . . ?
C31 C32 C33 N31 0.1(4) . . . . ?
N42 C41 C42 C43 0.9(4) . . . . ?
C41 C42 C43 N41 -1.1(4) . . . . ?
C12 C13 N11 N12 -0.6(4) . . . . ?
C12 C13 N11 Ag1 -138.3(2) . . . . ?
N41 Ag1 N11 C13 -72.1(5) 1_655 . . . ?
N21 Ag1 N11 C13 137.0(3) . . . . ?
N31 Ag1 N11 C13 24.1(3) 1_655 . . . ?
O2 Ag1 N11 C13 -115.6(3) . . . . ?
O1 Ag1 N11 C13 -70.2(3) . . . . ?
N41 Ag1 N11 N12 156.2(3) 1_655 . . . ?
N21 Ag1 N11 N12 5.3(2) . . . . ?
N31 Ag1 N11 N12 -107.5(2) 1_655 . . . ?
O2 Ag1 N11 N12 112.7(2) . . . . ?
O1 Ag1 N11 N12 158.1(2) . . . . ?
C12 C11 N12 N11 -0.3(4) . . . . ?
C12 C11 N12 C1 -177.3(3) . . . . ?
C13 N11 N12 C11 0.5(4) . . . . ?
Ag1 N11 N12 C11 139.1(2) . . . . ?
C13 N11 N12 C1 177.7(3) . . . . ?
Ag1 N11 N12 C1 -43.7(3) . . . . ?
N22 C1 N12 C11 -106.7(3) . . . . ?
C3 C1 N12 C11 127.7(3) . . . . ?
N22 C1 N12 N11 76.6(3) . . . . ?
C3 C1 N12 N11 -49.1(4) . . . . ?
C22 C23 N21 N22 1.1(4) . . . . ?
C22 C23 N21 Ag1 171.4(2) . . . . ?
N41 Ag1 N21 C23 22.3(3) 1_655 . . . ?
N11 Ag1 N21 C23 -165.2(3) . . . . ?
N31 Ag1 N21 C23 -66.5(3) 1_655 . . . ?
O2 Ag1 N21 C23 114.1(3) . . . . ?
O1 Ag1 N21 C23 144.3(3) . . . . ?
N41 Ag1 N21 N22 -169.4(2) 1_655 . . . ?
N11 Ag1 N21 N22 3.2(2) . . . . ?
N31 Ag1 N21 N22 101.9(2) 1_655 . . . ?
O2 Ag1 N21 N22 -77.6(3) . . . . ?
O1 Ag1 N21 N22 -47.3(3) . . . . ?
C22 C21 N22 N21 1.8(4) . . . . ?
C22 C21 N22 C1 164.4(3) . . . . ?
C23 N21 N22 C21 -1.8(4) . . . . ?
Ag1 N21 N22 C21 -172.6(2) . . . . ?
C23 N21 N22 C1 -164.9(3) . . . . ?
Ag1 N21 N22 C1 24.3(4) . . . . ?
N12 C1 N22 C21 135.6(3) . . . . ?
C3 C1 N22 C21 -98.2(4) . . . . ?
N12 C1 N22 N21 -63.5(4) . . . . ?
C3 C1 N22 N21 62.8(4) . . . . ?
C32 C33 N31 N32 -0.9(4) . . . . ?
C32 C33 N31 Ag1 -158.9(2) . . . 1_455 ?
C32 C31 N32 N31 -1.2(4) . . . . ?
C32 C31 N32 C2 -170.8(3) . . . . ?
C33 N31 N32 C31 1.3(4) . . . . ?
Ag1 N31 N32 C31 162.6(2) 1_455 . . . ?
C33 N31 N32 C2 171.4(3) . . . . ?
Ag1 N31 N32 C2 -27.4(4) 1_455 . . . ?
N42 C2 N32 C31 -118.6(3) . . . . ?
C5 C2 N32 C31 118.0(3) . . . . ?
N42 C2 N32 N31 72.8(4) . . . . ?
C5 C2 N32 N31 -50.6(4) . . . . ?
C42 C43 N41 N42 0.8(4) . . . . ?
C42 C43 N41 Ag1 165.5(2) . . . 1_455 ?
C42 C41 N42 N41 -0.4(4) . . . . ?
C42 C41 N42 C2 176.7(3) . . . . ?
C43 N41 N42 C41 -0.2(4) . . . . ?
Ag1 N41 N42 C41 -165.9(2) 1_455 . . . ?
C43 N41 N42 C2 -177.5(3) . . . . ?
Ag1 N41 N42 C2 16.9(4) 1_455 . . . ?
N32 C2 N42 C41 116.2(3) . . . . ?
C5 C2 N42 C41 -121.5(3) . . . . ?
N32 C2 N42 N41 -67.0(4) . . . . ?
C5 C2 N42 N41 55.3(4) . . . . ?
O3 N1 O1 Ag1 175.0(2) . . . . ?
O2 N1 O1 Ag1 -4.4(3) . . . . ?
N41 Ag1 O1 N1 86.7(2) 1_655 . . . ?
N21 Ag1 O1 N1 -40.5(3) . . . . ?
N11 Ag1 O1 N1 -92.9(2) . . . . ?
N31 Ag1 O1 N1 167.70(19) 1_655 . . . ?
O2 Ag1 O1 N1 2.46(17) . . . . ?
O1 N1 O2 Ag1 4.7(3) . . . . ?
O3 N1 O2 Ag1 -174.6(2) . . . . ?
N41 Ag1 O2 N1 -96.8(2) 1_655 . . . ?
N21 Ag1 O2 N1 153.55(19) . . . . ?
N11 Ag1 O2 N1 73.23(19) . . . . ?
N31 Ag1 O2 N1 -25.6(3) 1_655 . . . ?
O1 Ag1 O2 N1 -2.46(17) . . . . ?
